data_7108371
loop_
_publ_author_name
'Kuruppanthara N. Vijayadas'
'Hilda C. Davis'
'Amol S. Kotmale'
'Rupesh L. Gawade'
'Vedavati G. Puranik'
'Pattuparambil R. Rajamohanan'
'Gangadhar J. Sanjayan'

_publ_section_title
;
 An unusual conformational similarity of two peptide folds featuring
 sulfonamide and carboxamide on the backbone
;
_journal_name_full Chem.Commun.
_journal_page_first 9747
_journal_paper_doi 10.1039/c2cc34533a
_journal_volume 48
_journal_year 2012
_chemical_absolute_configuration rmad
_chemical_formula_moiety 'C19 H20 Br N3 O4 S'
_chemical_formula_sum 'C19 H20 Br N3 O4 S'
_chemical_formula_weight 466.35
_chemical_melting_point 472.1(10)
_chemical_name_common Peptide
_chemical_name_systematic
;
?
;
_space_group_IT_number 19
_symmetry_cell_setting orthorhombic
_symmetry_space_group_name_Hall 'P 2ac 2ab'
_symmetry_space_group_name_H-M 'P 21 21 21'
_atom_sites_solution_hydrogens geom
_atom_sites_solution_primary direct
_atom_sites_solution_secondary difmap
_audit_creation_method SHELXL-97
_cell_angle_alpha 90.00
_cell_angle_beta 90.00
_cell_angle_gamma 90.00
_cell_formula_units_Z 4
_cell_length_a 9.3380(6)
_cell_length_b 13.9088(9)
_cell_length_c 15.438(1)
_cell_measurement_reflns_used 3746
_cell_measurement_temperature 273(2)
_cell_measurement_theta_max 25.888
_cell_measurement_theta_min 2.628
_cell_volume 2005.1(2)
_computing_cell_refinement 'BRUKER SAINT'
_computing_data_collection 'BRUKER SMART'
_computing_data_reduction 'BRUKER SAINT'
_computing_molecular_graphics 'SHELXTL, PyMOL and PLATON'
_computing_publication_material SHELXTL
_computing_structure_refinement 'SHELXL-97 (Sheldrick, 1997)'
_computing_structure_solution 'SHELXS-97 (Sheldrick, 1990)'
_diffrn_ambient_temperature 273(2)
_diffrn_measured_fraction_theta_full 1.000
_diffrn_measured_fraction_theta_max 1.000
_diffrn_measurement_device 'Bruker Smart APEX'
_diffrn_measurement_device_type 'CCD Area Detector'
_diffrn_measurement_method 'Omega Scan'
_diffrn_radiation_monochromator graphite
_diffrn_radiation_source 'fine-focus sealed tube'
_diffrn_radiation_type MoK\a
_diffrn_radiation_wavelength 0.71073
_diffrn_reflns_av_R_equivalents 0.0290
_diffrn_reflns_av_sigmaI/netI 0.0522
_diffrn_reflns_limit_h_max 11
_diffrn_reflns_limit_h_min -9
_diffrn_reflns_limit_k_max 16
_diffrn_reflns_limit_k_min -12
_diffrn_reflns_limit_l_max 18
_diffrn_reflns_limit_l_min -15
_diffrn_reflns_number 10047
_diffrn_reflns_theta_full 24.99
_diffrn_reflns_theta_max 24.99
_diffrn_reflns_theta_min 2.55
_exptl_absorpt_coefficient_mu 2.185
_exptl_absorpt_correction_T_max 0.9177
_exptl_absorpt_correction_T_min 0.6945
_exptl_absorpt_correction_type multi-scan
_exptl_absorpt_process_details 'Bruker SADABS'
_exptl_crystal_colour colourless
_exptl_crystal_density_diffrn 1.545
_exptl_crystal_density_method 'not measured'
_exptl_crystal_description plate
_exptl_crystal_F_000 952
_exptl_crystal_size_max 0.18
_exptl_crystal_size_mid 0.16
_exptl_crystal_size_min 0.04
_refine_diff_density_max 0.605
_refine_diff_density_min -0.202
_refine_diff_density_rms 0.064
_refine_ls_abs_structure_details 'Flack H D (1983), Acta Cryst. A39, 876-881'
_refine_ls_abs_structure_Flack 0.008(7)
_refine_ls_extinction_method none
_refine_ls_goodness_of_fit_ref 1.018
_refine_ls_hydrogen_treatment riding
_refine_ls_matrix_type full
_refine_ls_number_parameters 254
_refine_ls_number_reflns 3513
_refine_ls_number_restraints 0
_refine_ls_restrained_S_all 1.018
_refine_ls_R_factor_all 0.0427
_refine_ls_R_factor_gt 0.0352
_refine_ls_shift/su_max 0.001
_refine_ls_shift/su_mean 0.000
_refine_ls_structure_factor_coef Fsqd
_refine_ls_weighting_details 'calc w=1/[\s^2^(Fo^2^)+(0.0372P)^2^+0.0000P] where P=(Fo^2^+2Fc^2^)/3'
_refine_ls_weighting_scheme calc
_refine_ls_wR_factor_gt 0.0810
_refine_ls_wR_factor_ref 0.0850
_reflns_number_gt 3029
_reflns_number_total 3513
_reflns_threshold_expression >2sigma(I)
_cod_data_source_file c2cc34533a.txt
_cod_data_source_block compound2
_cod_depositor_comments
;
The following automatic conversions were performed:

'_chemical_melting_point' value '198-200 degree centigrade' was
changed to '472.1(10)' - it was converted from degrees Celsius(C) to
Kelvins(K), the average value was taken and precision was estimated.

Automatic conversion script
Id: cif_fix_values 1715 2011-07-08 13:25:40Z adriana 
;
_cod_original_sg_symbol_H-M P212121
_cod_database_code 7108371

loop_
_symmetry_equiv_pos_as_xyz
'x, y, z'
'-x+1/2, -y, z+1/2'
'-x, y+1/2, -z+1/2'
'x+1/2, -y+1/2, -z'

loop_
_atom_site_label
_atom_site_type_symbol
_atom_site_fract_x
_atom_site_fract_y
_atom_site_fract_z
_atom_site_U_iso_or_equiv
_atom_site_adp_type
_atom_site_occupancy
_atom_site_symmetry_multiplicity
_atom_site_calc_flag
_atom_site_refinement_flags
Br Br 0.14861(5) 0.34429(2) 0.14941(3) 0.07444(17) Uani 1 1 d .
S S 0.36206(9) 1.05337(5) 0.19389(5) 0.04102(19) Uani 1 1 d .
O1 O 0.8627(2) 0.89500(16) 0.12846(16) 0.0594(6) Uani 1 1 d .
O2 O 0.3705(3) 0.96990(16) 0.24868(13) 0.0557(6) Uani 1 1 d .
O3 O 0.2728(3) 1.13117(16) 0.22351(17) 0.0640(7) Uani 1 1 d .
O4 O 0.3656(3) 0.82086(15) 0.09231(16) 0.0558(6) Uani 1 1 d .
N1 N 0.6288(3) 0.94496(16) 0.12210(16) 0.0433(6) Uani 1 1 d .
H1 H 0.5426 0.9251 0.1139 0.052 Uiso 1 1 calc R
N2 N 0.1374(3) 0.78077(15) 0.12870(15) 0.0392(6) Uani 1 1 d .
H2 H 0.0556 0.8056 0.1410 0.047 Uiso 1 1 calc R
N3 N 0.3135(3) 1.01525(16) 0.09832(15) 0.0396(6) Uani 1 1 d .
C1 C 0.7354(3) 0.8771(2) 0.1173(2) 0.0416(7) Uani 1 1 d .
C2 C 0.6463(3) 1.0435(2) 0.13906(18) 0.0413(7) Uani 1 1 d .
C3 C 0.5344(3) 1.0997(2) 0.17080(19) 0.0402(7) Uani 1 1 d .
C4 C 0.5544(4) 1.1982(2) 0.1863(2) 0.0497(8) Uani 1 1 d .
H4 H 0.4785 1.2349 0.2070 0.060 Uiso 1 1 calc R
C5 C 0.6841(4) 1.2409(2) 0.1715(2) 0.0570(10) Uani 1 1 d .
H5 H 0.6975 1.3059 0.1834 0.068 Uiso 1 1 calc R
C6 C 0.7946(4) 1.1862(3) 0.1387(3) 0.0660(11) Uani 1 1 d .
H6 H 0.8822 1.2151 0.1267 0.079 Uiso 1 1 calc R
C7 C 0.7774(4) 1.0899(3) 0.1236(3) 0.0637(11) Uani 1 1 d .
H7 H 0.8544 1.0544 0.1026 0.076 Uiso 1 1 calc R
C8 C 0.1904(3) 0.9468(2) 0.0960(2) 0.0394(7) Uani 1 1 d .
H8 H 0.1191 0.9634 0.1401 0.047 Uiso 1 1 calc R
C9 C 0.1303(4) 0.9628(2) 0.0047(2) 0.0550(8) Uani 1 1 d .
H9A H 0.1826 0.9253 -0.0378 0.066 Uiso 1 1 calc R
H9B H 0.0297 0.9456 0.0020 0.066 Uiso 1 1 calc R
C10 C 0.1508(5) 1.0688(3) -0.0105(3) 0.0784(12) Uani 1 1 d .
H10A H 0.0774 1.1059 0.0188 0.094 Uiso 1 1 calc R
H10B H 0.1487 1.0837 -0.0718 0.094 Uiso 1 1 calc R
C11 C 0.2972(4) 1.0889(2) 0.0277(2) 0.0586(9) Uani 1 1 d .
H11A H 0.3714 1.0815 -0.0157 0.070 Uiso 1 1 calc R
H11B H 0.3018 1.1535 0.0512 0.070 Uiso 1 1 calc R
C12 C 0.2419(3) 0.8432(2) 0.10723(19) 0.0366(6) Uani 1 1 d .
C13 C 0.1458(3) 0.6796(2) 0.13351(18) 0.0389(7) Uani 1 1 d .
C14 C 0.0230(3) 0.6301(2) 0.1577(2) 0.0493(8) Uani 1 1 d .
H14 H -0.0600 0.6643 0.1704 0.059 Uiso 1 1 calc R
C15 C 0.0220(4) 0.5316(2) 0.1630(2) 0.0544(9) Uani 1 1 d .
H15 H -0.0608 0.4993 0.1796 0.065 Uiso 1 1 calc R
C16 C 0.1453(4) 0.4805(2) 0.14341(19) 0.0476(7) Uani 1 1 d .
C17 C 0.2692(4) 0.5287(2) 0.1212(2) 0.0541(9) Uani 1 1 d .
H17 H 0.3524 0.4942 0.1096 0.065 Uiso 1 1 calc R
C18 C 0.2704(4) 0.6274(2) 0.1161(2) 0.0503(9) Uani 1 1 d .
H18 H 0.3542 0.6594 0.1010 0.060 Uiso 1 1 calc R
C19 C 0.6874(4) 0.7776(2) 0.0975(2) 0.0483(8) Uani 1 1 d .
H19A H 0.7600 0.7452 0.0646 0.072 Uiso 1 1 calc R
H19B H 0.6003 0.7800 0.0644 0.072 Uiso 1 1 calc R
H19C H 0.6707 0.7435 0.1506 0.072 Uiso 1 1 calc R

loop_
_atom_site_aniso_label
_atom_site_aniso_U_11
_atom_site_aniso_U_22
_atom_site_aniso_U_33
_atom_site_aniso_U_23
_atom_site_aniso_U_13
_atom_site_aniso_U_12
Br 0.0846(3) 0.03346(19) 0.1053(3) 0.00033(19) 0.0054(3) -0.00842(19)
S 0.0411(4) 0.0332(4) 0.0488(4) -0.0044(3) 0.0088(4) -0.0022(4)
O1 0.0280(13) 0.0531(13) 0.0972(19) -0.0047(12) -0.0007(13) 0.0053(11)
O2 0.0651(16) 0.0498(13) 0.0523(13) 0.0098(10) 0.0028(12) -0.0170(13)
O3 0.0567(16) 0.0480(15) 0.0873(18) -0.0218(13) 0.0213(13) 0.0029(11)
O4 0.0322(13) 0.0332(11) 0.1021(18) -0.0032(11) 0.0087(12) 0.0017(10)
N1 0.0257(13) 0.0349(13) 0.0692(16) -0.0052(11) 0.0006(12) 0.0002(11)
N2 0.0280(13) 0.0322(12) 0.0573(15) 0.0027(10) 0.0040(13) 0.0033(11)
N3 0.0395(16) 0.0300(12) 0.0495(15) 0.0035(11) 0.0044(12) -0.0029(10)
C1 0.0328(19) 0.0424(18) 0.0495(18) 0.0010(14) 0.0058(14) 0.0035(14)
C2 0.0356(16) 0.0332(15) 0.0550(18) -0.0003(13) -0.0035(16) -0.0051(14)
C3 0.0407(18) 0.0331(16) 0.0468(19) -0.0037(13) -0.0014(13) -0.0061(13)
C4 0.062(2) 0.0337(17) 0.054(2) -0.0047(15) -0.0006(17) -0.0026(16)
C5 0.067(3) 0.0298(16) 0.074(2) 0.0029(15) -0.0107(19) -0.0155(16)
C6 0.049(2) 0.046(2) 0.104(3) 0.004(2) -0.005(2) -0.0225(17)
C7 0.041(2) 0.049(2) 0.100(3) -0.006(2) 0.0075(19) -0.0088(16)
C8 0.0292(16) 0.0341(16) 0.0549(19) -0.0002(14) 0.0026(13) 0.0002(12)
C9 0.054(2) 0.0470(19) 0.064(2) 0.0071(16) -0.0132(18) -0.0056(18)
C10 0.078(3) 0.073(3) 0.084(3) 0.027(2) -0.020(2) -0.014(2)
C11 0.059(2) 0.053(2) 0.063(2) 0.0146(17) -0.0002(18) -0.0123(17)
C12 0.0286(17) 0.0343(15) 0.0469(16) -0.0008(14) 0.0020(13) 0.0002(13)
C13 0.0328(16) 0.0332(15) 0.0509(17) 0.0016(12) 0.0008(15) -0.0030(13)
C14 0.0341(18) 0.0430(18) 0.071(2) 0.0018(17) 0.0056(16) -0.0004(13)
C15 0.0409(19) 0.0424(19) 0.080(2) 0.0070(18) 0.0038(17) -0.0144(15)
C16 0.055(2) 0.0308(15) 0.0570(19) 0.0013(14) 0.001(2) -0.0079(15)
C17 0.045(2) 0.0383(19) 0.080(2) 0.0010(16) 0.0116(17) 0.0054(15)
C18 0.0360(19) 0.0350(17) 0.080(2) 0.0042(16) 0.0156(16) -0.0039(14)
C19 0.040(2) 0.0385(17) 0.067(2) -0.0035(15) 0.0020(16) 0.0084(14)

loop_
_atom_type_symbol
_atom_type_description
_atom_type_scat_dispersion_real
_atom_type_scat_dispersion_imag
_atom_type_scat_source
C C 0.0033 0.0016 'International Tables Vol C Tables 4.2.6.8 and 6.1.1.4'
H H 0.0000 0.0000 'International Tables Vol C Tables 4.2.6.8 and 6.1.1.4'
N N 0.0061 0.0033 'International Tables Vol C Tables 4.2.6.8 and 6.1.1.4'
O O 0.0106 0.0060 'International Tables Vol C Tables 4.2.6.8 and 6.1.1.4'
S S 0.1246 0.1234 'International Tables Vol C Tables 4.2.6.8 and 6.1.1.4'
Br Br -0.2901 2.4595 'International Tables Vol C Tables 4.2.6.8 and 6.1.1.4'

loop_
_geom_angle_atom_site_label_1
_geom_angle_atom_site_label_2
_geom_angle_atom_site_label_3
_geom_angle
O2 S O3 116.82(15)
O2 S N3 106.53(12)
O3 S N3 111.74(15)
O2 S C3 111.28(16)
O3 S C3 108.46(14)
N3 S C3 100.87(13)
C1 N1 C2 126.5(3)
C1 N1 H1 116.7
C2 N1 H1 116.7
C12 N2 C13 128.0(3)
C12 N2 H2 116.0
C13 N2 H2 116.0
C8 N3 C11 109.8(2)
C8 N3 S 116.29(19)
C11 N3 S 117.5(2)
O1 C1 N1 123.7(3)
O1 C1 C19 120.7(3)
N1 C1 C19 115.6(3)
C3 C2 C7 117.1(3)
C3 C2 N1 121.6(3)
C7 C2 N1 121.2(3)
C2 C3 C4 120.5(3)
C2 C3 S 123.3(2)
C4 C3 S 116.3(2)
C5 C4 C3 120.9(3)
C5 C4 H4 119.5
C3 C4 H4 119.5
C4 C5 C6 118.9(3)
C4 C5 H5 120.5
C6 C5 H5 120.5
C7 C6 C5 121.0(3)
C7 C6 H6 119.5
C5 C6 H6 119.5
C6 C7 C2 121.5(3)
C6 C7 H7 119.2
C2 C7 H7 119.2
N3 C8 C12 110.9(2)
N3 C8 C9 102.2(2)
C12 C8 C9 110.9(3)
N3 C8 H8 110.9
C12 C8 H8 110.9
C9 C8 H8 110.9
C10 C9 C8 103.8(3)
C10 C9 H9A 111.0
C8 C9 H9A 111.0
C10 C9 H9B 111.0
C8 C9 H9B 111.0
H9A C9 H9B 109.0
C9 C10 C11 103.6(3)
C9 C10 H10A 111.0
C11 C10 H10A 111.0
C9 C10 H10B 111.0
C11 C10 H10B 111.0
H10A C10 H10B 109.0
N3 C11 C10 104.4(3)
N3 C11 H11A 110.9
C10 C11 H11A 110.9
N3 C11 H11B 110.9
C10 C11 H11B 110.9
H11A C11 H11B 108.9
O4 C12 N2 124.7(3)
O4 C12 C8 121.1(3)
N2 C12 C8 114.1(2)
C14 C13 C18 118.8(3)
C14 C13 N2 117.6(3)
C18 C13 N2 123.6(3)
C15 C14 C13 121.1(3)
C15 C14 H14 119.5
C13 C14 H14 119.5
C14 C15 C16 119.5(3)
C14 C15 H15 120.2
C16 C15 H15 120.2
C17 C16 C15 120.1(3)
C17 C16 Br 118.9(3)
C15 C16 Br 121.0(2)
C18 C17 C16 120.4(3)
C18 C17 H17 119.8
C16 C17 H17 119.8
C17 C18 C13 120.1(3)
C17 C18 H18 120.0
C13 C18 H18 120.0
C1 C19 H19A 109.5
C1 C19 H19B 109.5
H19A C19 H19B 109.5
C1 C19 H19C 109.5
H19A C19 H19C 109.5
H19B C19 H19C 109.5

loop_
_geom_bond_atom_site_label_1
_geom_bond_atom_site_label_2
_geom_bond_distance
Br C16 1.898(3)
S O2 1.438(2)
S O3 1.441(2)
S N3 1.632(3)
S C3 1.769(3)
O1 C1 1.227(4)
O4 C12 1.218(4)
N1 C1 1.374(4)
N1 C2 1.405(4)
N1 H1 0.8600
N2 C12 1.347(4)
N2 C13 1.412(3)
N2 H2 0.8600
N3 C8 1.493(4)
N3 C11 1.504(4)
C1 C19 1.486(4)
C2 C3 1.395(4)
C2 C7 1.404(4)
C3 C4 1.403(4)
C4 C5 1.368(5)
C4 H4 0.9300
C5 C6 1.379(5)
C5 H5 0.9300
C6 C7 1.368(5)
C6 H6 0.9300
C7 H7 0.9300
C8 C12 1.530(4)
C8 C9 1.533(4)
C8 H8 0.9800
C9 C10 1.505(4)
C9 H9A 0.9700
C9 H9B 0.9700
C10 C11 1.514(6)
C10 H10A 0.9700
C10 H10B 0.9700
C11 H11A 0.9700
C11 H11B 0.9700
C13 C14 1.388(4)
C13 C18 1.398(4)
C14 C15 1.373(4)
C14 H14 0.9300
C15 C16 1.386(5)
C15 H15 0.9300
C16 C17 1.380(5)
C17 C18 1.375(4)
C17 H17 0.9300
C18 H18 0.9300
C19 H19A 0.9600
C19 H19B 0.9600
C19 H19C 0.9600

loop_
_geom_torsion_atom_site_label_1
_geom_torsion_atom_site_label_2
_geom_torsion_atom_site_label_3
_geom_torsion_atom_site_label_4
_geom_torsion
O2 S N3 C8 47.2(2)
O3 S N3 C8 -81.5(2)
C3 S N3 C8 163.4(2)
O2 S N3 C11 -179.7(2)
O3 S N3 C11 51.6(3)
C3 S N3 C11 -63.5(3)
C2 N1 C1 O1 0.7(5)
C2 N1 C1 C19 -179.4(3)
C1 N1 C2 C3 -158.2(3)
C1 N1 C2 C7 22.7(5)
C7 C2 C3 C4 -0.1(5)
N1 C2 C3 C4 -179.3(3)
C7 C2 C3 S 180.0(3)
N1 C2 C3 S 0.8(4)
O2 S C3 C2 51.4(3)
O3 S C3 C2 -178.7(3)
N3 S C3 C2 -61.2(3)
O2 S C3 C4 -128.4(2)
O3 S C3 C4 1.4(3)
N3 S C3 C4 118.9(2)
C2 C3 C4 C5 -0.6(5)
S C3 C4 C5 179.3(3)
C3 C4 C5 C6 1.7(5)
C4 C5 C6 C7 -2.1(6)
C5 C6 C7 C2 1.4(6)
C3 C2 C7 C6 -0.2(5)
N1 C2 C7 C6 179.0(3)
C11 N3 C8 C12 136.3(3)
S N3 C8 C12 -87.2(3)
C11 N3 C8 C9 18.1(3)
S N3 C8 C9 154.6(2)
N3 C8 C9 C10 -35.9(4)
C12 C8 C9 C10 -154.1(3)
C8 C9 C10 C11 40.5(4)
C8 N3 C11 C10 6.3(4)
S N3 C11 C10 -129.6(3)
C9 C10 C11 N3 -28.8(4)
C13 N2 C12 O4 -3.9(5)
C13 N2 C12 C8 171.7(3)
N3 C8 C12 O4 -20.9(4)
C9 C8 C12 O4 91.9(4)
N3 C8 C12 N2 163.3(2)
C9 C8 C12 N2 -83.9(3)
C12 N2 C13 C14 179.7(3)
C12 N2 C13 C18 0.3(5)
C18 C13 C14 C15 -1.2(5)
N2 C13 C14 C15 179.3(3)
C13 C14 C15 C16 -0.4(6)
C14 C15 C16 C17 1.9(5)
C14 C15 C16 Br -179.7(3)
C15 C16 C17 C18 -1.7(5)
Br C16 C17 C18 179.9(3)
C16 C17 C18 C13 0.1(6)
C14 C13 C18 C17 1.3(5)
N2 C13 C18 C17 -179.2(3)
